data_2023460
loop_
_publ_author_name
'Lerch, Timothy G.'
'Albert, Daniel R.'
'Gau, Michael'
'Rajaseelan, Edward'

_publ_section_title
;
 Syntheses and crystal structures of 4-benzyl-1-ethyl-1,2,4-triazolium
 bromide and its corresponding NHC complexes of rhodium and iridium.
;
_journal_issue 'Pt 4'
_journal_name_full 'Acta crystallographica. Section E, Crystallographic communications'
_journal_page_first 350
_journal_page_last 357
_journal_paper_doi 10.1107/S2056989025002671
_journal_volume 81
_journal_year 2025
_chemical_formula_iupac '[Ir (C8 H12) (C11 H13 N3) (C18 H15 P)] B F4'
_chemical_formula_moiety 'C37 H40 Ir N3 P +, B F4 -'
_chemical_formula_sum 'C37 H40 B F4 Ir N3 P'
_chemical_formula_weight 836.70
_chemical_name_systematic
'(4-Benzyl-1-ethyl-1,2,4-triazol-5-ylidene)[(1,2,5,6-\h)-cycloocta-1,5-diene](triphenylphosphane)iridium(I) tetrafluoridoborate'
_space_group_crystal_system triclinic
_space_group_IT_number 1
_space_group_name_Hall 'P 1'
_space_group_name_H-M_alt 'P 1'
_atom_sites_solution_hydrogens geom
_audit_creation_method
;
Olex2 1.3
(compiled 2020.11.12 svn.r5f609507 for OlexSys, GUI svn.r6408)
;
_cell_angle_alpha 79.8203(14)
_cell_angle_beta 86.1222(13)
_cell_angle_gamma 89.3859(13)
_cell_formula_units_Z 2
_cell_length_a 9.47197(15)
_cell_length_b 9.50712(15)
_cell_length_c 18.7104(3)
_cell_measurement_reflns_used 35729
_cell_measurement_temperature 100
_cell_measurement_theta_max 28.3180
_cell_measurement_theta_min 2.1550
_cell_volume 1654.57(5)
_computing_cell_refinement
;
CrysAlisPro 1.171.43.142a (Rigaku OD, 2024)
;
_computing_data_collection 'CrysAlisPro system (CCD 43.142a 64-bit (release 17-10-2024))'
_computing_data_reduction
;
CrysAlisPro 1.171.43.142a (Rigaku OD, 2024)
;
_computing_molecular_graphics
;
Olex2 1.3 (Dolomanov <i>et al.</i>,  2009)
;
_computing_publication_material
;
publCIF (Westrip, 2010)
;
_computing_structure_refinement
;
SHELXL2018/3 (Sheldrick, 2015b)
;
_computing_structure_solution
;
<i>SHELXT</i> (Sheldrick, 2015a)
;
_diffrn_ambient_temperature 100.0
_diffrn_detector_area_resol_mean 10.0
_diffrn_measured_fraction_theta_full 1.000
_diffrn_measured_fraction_theta_max 1.000
_diffrn_measurement_device '\k-geometry diffractometer'
_diffrn_measurement_device_type 'Rigaku XtaLAB Synergy-S'
_diffrn_measurement_method '\w scans'
_diffrn_radiation_type MoK\a
_diffrn_radiation_wavelength 0.71073
_diffrn_reflns_av_R_equivalents 0.0452
_diffrn_reflns_av_unetI/netI 0.0448
_diffrn_reflns_limit_h_max 12
_diffrn_reflns_limit_h_min -12
_diffrn_reflns_limit_k_max 12
_diffrn_reflns_limit_k_min -12
_diffrn_reflns_limit_l_max 24
_diffrn_reflns_limit_l_min -24
_diffrn_reflns_number 50908
_diffrn_reflns_theta_full 25.242
_diffrn_reflns_theta_max 28.281
_diffrn_reflns_theta_min 2.155
_exptl_absorpt_coefficient_mu 4.138
_exptl_absorpt_correction_T_max 1.00000
_exptl_absorpt_correction_T_min 0.85697
_exptl_absorpt_correction_type multi-scan
_exptl_absorpt_process_details
;
(SCALE3 ABSPACK; Rigaku OD, 2024)
;
_exptl_crystal_colour red
_exptl_crystal_density_diffrn 1.679
_exptl_crystal_description block
_exptl_crystal_F_000 832
_exptl_crystal_size_max 0.31
_exptl_crystal_size_mid 0.27
_exptl_crystal_size_min 0.23
_refine_diff_density_max 3.377
_refine_diff_density_min -1.118
_refine_ls_abs_structure_details
;
Flack <i>x</i> determined using 6303 quotients
[(<i>I</i>^+^)-(<i>I</i>^-^)]/[(<i>I</i>^+^)+(<i>I</i>^-^)]
(Parsons <i>et al.</i>,  2013)
;
_refine_ls_abs_structure_Flack -0.008(3)
_refine_ls_extinction_method none
_refine_ls_goodness_of_fit_ref 1.048
_refine_ls_hydrogen_treatment constr
_refine_ls_matrix_type full
_refine_ls_number_parameters 849
_refine_ls_number_reflns 15249
_refine_ls_number_restraints 3
_refine_ls_restrained_S_all 1.048
_refine_ls_R_factor_all 0.0298
_refine_ls_R_factor_gt 0.0274
_refine_ls_shift/su_max 0.001
_refine_ls_shift/su_mean 0.000
_refine_ls_structure_factor_coef Fsqd
_refine_ls_weighting_details 'w=1/[\s^2^(Fo^2^)+(0.0302P)^2^+0.5824P] where P=(Fo^2^+2Fc^2^)/3'
_refine_ls_weighting_scheme calc
_refine_ls_wR_factor_gt 0.0610
_refine_ls_wR_factor_ref 0.0617
_reflns_number_gt 14450
_reflns_number_total 15249
_reflns_threshold_expression 'I > 2\s(I)'
_cod_data_source_file hb8128.cif
_cod_data_source_block 5
_cod_depositor_comments 'Adding full bibliography for 2023458--2023461.cif.'
_cod_database_code 2023460
_shelx_space_group_comment
;
The symmetry employed for this shelxl refinement is uniquely defined
by the following loop, which should always be used as a source of
symmetry information in preference to the above space-group names.
They are only intended as comments.
;
_shelx_estimated_absorpt_t_min 0.360
_shelx_estimated_absorpt_t_max 0.450

loop_
_space_group_symop_operation_xyz
'x, y, z'

loop_
_atom_site_type_symbol
_atom_site_label
_atom_site_fract_x
_atom_site_fract_y
_atom_site_fract_z
_atom_site_U_iso_or_equiv
_atom_site_adp_type
_atom_site_calc_flag
_atom_site_occupancy
_atom_site_disorder_assembly
_atom_site_disorder_group
Ir Ir1 1.06227(2) 0.49154(2) 0.52321(2) 0.01293(7) Uani d 1 . .
P P1 0.82029(17) 0.52037(17) 0.54790(8) 0.0123(3) Uani d 1 . .
N N1 1.0682(5) 0.1685(5) 0.5614(3) 0.0148(10) Uani d 1 . .
N N2 1.0802(6) 0.0502(6) 0.6159(3) 0.0200(11) Uani d 1 . .
N N3 1.0778(5) 0.2541(5) 0.6579(3) 0.0151(10) Uani d 1 . .
C C1 1.0645(6) 0.2927(6) 0.5855(3) 0.0131(11) Uani d 1 . .
C C2 1.0853(6) 0.1068(7) 0.6741(3) 0.0185(12) Uani d 1 . .
H H2 1.093215 0.053613 0.721706 0.022 Uiso calc 1 . .
C C3 1.0589(7) 0.1455(7) 0.4868(3) 0.0197(13) Uani d 1 . .
H H3A 1.137162 0.082368 0.474358 0.024 Uiso calc 1 . .
H H3B 1.069566 0.238075 0.453121 0.024 Uiso calc 1 . .
C C4 0.9186(7) 0.0781(7) 0.4770(4) 0.0240(14) Uani d 1 . .
H H4A 0.921859 0.048676 0.429345 0.036 Uiso calc 1 . .
H H4B 0.842463 0.147830 0.480110 0.036 Uiso calc 1 . .
H H4C 0.900957 -0.005572 0.515361 0.036 Uiso calc 1 . .
C C5 1.0712(7) 0.3508(7) 0.7115(3) 0.0202(13) Uani d 1 . .
H H5A 0.980042 0.336045 0.740945 0.024 Uiso calc 1 . .
H H5B 1.073661 0.450853 0.685236 0.024 Uiso calc 1 . .
C C6 1.1909(7) 0.3285(6) 0.7619(3) 0.0173(12) Uani d 1 . .
C C7 1.3315(7) 0.3085(7) 0.7379(4) 0.0213(13) Uani d 1 . .
H H7 1.353850 0.301092 0.688397 0.026 Uiso calc 1 . .
C C8 1.4385(9) 0.2995(10) 0.7852(5) 0.0241(19) Uani d 1 . .
H H8 1.533525 0.285973 0.768007 0.029 Uiso calc 1 . .
C C9 1.4079(7) 0.3100(8) 0.8576(4) 0.0277(15) Uani d 1 . .
H H9 1.481452 0.304428 0.890112 0.033 Uiso calc 1 . .
C C10 1.2684(8) 0.3286(9) 0.8821(4) 0.0303(16) Uani d 1 . .
H H10 1.246672 0.335398 0.931684 0.036 Uiso calc 1 . .
C C11 1.1596(8) 0.3375(8) 0.8345(4) 0.0236(15) Uani d 1 . .
H H11 1.064424 0.349771 0.851864 0.028 Uiso calc 1 . .
C C12 0.7122(6) 0.3569(6) 0.5659(3) 0.0136(11) Uani d 1 . .
C C13 0.6161(6) 0.3216(7) 0.5193(3) 0.0176(12) Uani d 1 . .
H H13 0.598096 0.387348 0.476456 0.021 Uiso calc 1 . .
C C14 0.5455(6) 0.1911(7) 0.5346(4) 0.0205(13) Uani d 1 . .
H H14 0.479066 0.168770 0.502435 0.025 Uiso calc 1 . .
C C15 0.5718(7) 0.0936(7) 0.5967(4) 0.0217(13) Uani d 1 . .
H H15 0.526135 0.003126 0.606045 0.026 Uiso calc 1 . .
C C16 0.6649(7) 0.1284(7) 0.6450(3) 0.0199(12) Uani d 1 . .
H H16 0.680775 0.063197 0.688376 0.024 Uiso calc 1 . .
C C17 0.7349(6) 0.2592(7) 0.6296(3) 0.0173(12) Uani d 1 . .
H H17 0.798851 0.282698 0.662632 0.021 Uiso calc 1 . .
C C18 0.7342(6) 0.6427(6) 0.4775(3) 0.0137(11) Uani d 1 . .
C C19 0.7264(6) 0.6045(7) 0.4088(3) 0.0187(12) Uani d 1 . .
H H19 0.764770 0.515951 0.399976 0.022 Uiso calc 1 . .
C C20 0.6634(6) 0.6944(7) 0.3542(3) 0.0191(12) Uani d 1 . .
H H20 0.655143 0.665661 0.308508 0.023 Uiso calc 1 . .
C C21 0.6117(6) 0.8270(7) 0.3652(4) 0.0240(14) Uani d 1 . .
H H21 0.568635 0.888692 0.327169 0.029 Uiso calc 1 . .
C C22 0.6235(6) 0.8686(7) 0.4318(4) 0.0209(13) Uani d 1 . .
H H22 0.590858 0.960253 0.438959 0.025 Uiso calc 1 . .
C C23 0.6826(6) 0.7773(7) 0.4882(3) 0.0183(12) Uani d 1 . .
H H23 0.688213 0.805738 0.534100 0.022 Uiso calc 1 . .
C C24 0.7786(6) 0.5997(6) 0.6288(3) 0.0143(11) Uani d 1 . .
C C25 0.8732(7) 0.6968(7) 0.6488(3) 0.0185(12) Uani d 1 . .
H H25 0.964033 0.711639 0.623850 0.022 Uiso calc 1 . .
C C26 0.8352(7) 0.7706(7) 0.7044(3) 0.0202(13) Uani d 1 . .
H H26 0.898471 0.838174 0.716560 0.024 Uiso calc 1 . .
C C27 0.7046(7) 0.7461(7) 0.7423(3) 0.0226(13) Uani d 1 . .
H H27 0.678303 0.797595 0.780251 0.027 Uiso calc 1 . .
C C28 0.6112(7) 0.6464(7) 0.7253(4) 0.0243(14) Uani d 1 . .
H H28 0.523277 0.626991 0.752643 0.029 Uiso calc 1 . .
C C29 0.6484(6) 0.5753(7) 0.6675(3) 0.0174(12) Uani d 1 . .
H H29 0.583957 0.509648 0.654621 0.021 Uiso calc 1 . .
C C30 1.2744(8) 0.4394(8) 0.4772(5) 0.0220(18) Uani d 1 . .
H H30 1.299439 0.335927 0.489618 0.026 Uiso calc 1 . .
C C31 1.2894(6) 0.5147(7) 0.5337(4) 0.0255(15) Uani d 1 . .
H H31 1.324965 0.455527 0.578512 0.031 Uiso calc 1 . .
C C32 1.3368(7) 0.6695(8) 0.5206(4) 0.0314(16) Uani d 1 . .
H H32A 1.393426 0.684670 0.561144 0.038 Uiso calc 1 . .
H H32B 1.399176 0.688202 0.475299 0.038 Uiso calc 1 . .
C C33 1.2170(7) 0.7765(7) 0.5141(4) 0.0266(15) Uani d 1 . .
H H33A 1.250461 0.865495 0.481870 0.032 Uiso calc 1 . .
H H33B 1.190865 0.800035 0.562772 0.032 Uiso calc 1 . .
C C34 1.0860(7) 0.7236(7) 0.4843(4) 0.0239(14) Uani d 1 . .
H H34 0.998520 0.779965 0.492535 0.029 Uiso calc 1 . .
C C35 1.0857(7) 0.6576(7) 0.4240(4) 0.0211(13) Uani d 1 . .
H H35 0.997800 0.674724 0.396984 0.025 Uiso calc 1 . .
C C36 1.2186(7) 0.6403(8) 0.3757(4) 0.0280(15) Uani d 1 . .
H H36A 1.193020 0.650640 0.324556 0.034 Uiso calc 1 . .
H H36B 1.285983 0.717749 0.378446 0.034 Uiso calc 1 . .
C C37 1.2903(8) 0.4984(8) 0.3967(4) 0.0307(16) Uani d 1 . .
H H37A 1.392272 0.509165 0.381450 0.037 Uiso calc 1 . .
H H37B 1.250388 0.428787 0.369945 0.037 Uiso calc 1 . .
Ir Ir1' 0.02978(2) 0.84457(2) 0.12244(2) 0.01259(7) Uani d 1 . .
P P1' 0.01122(15) 0.60664(16) 0.11049(9) 0.0126(3) Uani d 1 . .
N N1' 0.3434(5) 0.8664(6) 0.0955(3) 0.0176(11) Uani d 1 . .
N N2' 0.4595(5) 0.9040(6) 0.0474(3) 0.0241(12) Uani d 1 . .
N N3' 0.2588(5) 0.9244(6) -0.0078(3) 0.0176(11) Uani d 1 . .
C C1' 0.2193(7) 0.8757(7) 0.0646(3) 0.0181(12) Uani d 1 . .
C C2' 0.4031(7) 0.9408(7) -0.0143(4) 0.0227(14) Uani d 1 . .
H H2' 0.455658 0.975271 -0.058944 0.027 Uiso calc 1 . .
C C3' 0.3643(7) 0.8194(8) 0.1730(4) 0.0252(14) Uani d 1 . .
H H3'A 0.270935 0.810124 0.200583 0.030 Uiso calc 1 . .
H H3'B 0.418892 0.893255 0.190583 0.030 Uiso calc 1 . .
C C4' 0.4411(8) 0.6793(8) 0.1881(4) 0.0290(15) Uani d 1 . .
H H4'A 0.384655 0.604396 0.173638 0.044 Uiso calc 1 . .
H H4'B 0.455714 0.654774 0.240132 0.044 Uiso calc 1 . .
H H4'C 0.532918 0.687197 0.160188 0.044 Uiso calc 1 . .
C C5' 0.1583(7) 0.9568(8) -0.0664(3) 0.0234(14) Uani d 1 . .
H H5'A 0.156755 1.061372 -0.083625 0.028 Uiso calc 1 . .
H H5'B 0.062005 0.927213 -0.045648 0.028 Uiso calc 1 . .
C C6' 0.1942(7) 0.8839(7) -0.1305(3) 0.0192(12) Uani d 1 . .
C C7' 0.3062(7) 0.9334(8) -0.1798(4) 0.0284(15) Uani d 1 . .
H H7' 0.363049 1.010488 -0.172178 0.034 Uiso calc 1 . .
C C8' 0.3347(8) 0.8695(10) -0.2404(4) 0.0379(19) Uani d 1 . .
H H8' 0.411496 0.902811 -0.274284 0.045 Uiso calc 1 . .
C C9' 0.2520(9) 0.7577(10) -0.2518(5) 0.041(2) Uani d 1 . .
H H9' 0.272101 0.714016 -0.293314 0.049 Uiso calc 1 . .
C C10' 0.1409(8) 0.7099(9) -0.2031(4) 0.0357(18) Uani d 1 . .
H H10' 0.083751 0.633266 -0.210954 0.043 Uiso calc 1 . .
C C11' 0.1115(7) 0.7732(8) -0.1424(4) 0.0264(14) Uani d 1 . .
H H11' 0.034042 0.740070 -0.108909 0.032 Uiso calc 1 . .
C C12' -0.0890(6) 0.5903(6) 0.0324(3) 0.0142(11) Uani d 1 . .
C C13' -0.1776(6) 0.6992(7) 0.0024(3) 0.0171(12) Uani d 1 . .
H H13' -0.182564 0.786125 0.020848 0.021 Uiso calc 1 . .
C C14' -0.2591(7) 0.6816(7) -0.0547(3) 0.0229(14) Uani d 1 . .
H H14' -0.319133 0.756430 -0.075362 0.028 Uiso calc 1 . .
C C15' -0.2520(7) 0.5535(8) -0.0811(3) 0.0221(14) Uani d 1 . .
H H15' -0.306577 0.541596 -0.120333 0.026 Uiso calc 1 . .
C C16' -0.1666(6) 0.4439(7) -0.0508(3) 0.0208(13) Uani d 1 . .
H H16' -0.164880 0.355723 -0.068064 0.025 Uiso calc 1 . .
C C17' -0.0828(6) 0.4623(7) 0.0051(3) 0.0161(12) Uani d 1 . .
H H17' -0.021349 0.387948 0.024705 0.019 Uiso calc 1 . .
C C18' -0.0861(6) 0.4891(6) 0.1852(3) 0.0146(11) Uani d 1 . .
C C19' -0.2243(6) 0.4439(7) 0.1788(3) 0.0175(12) Uani d 1 . .
H H19' -0.266815 0.471279 0.133886 0.021 Uiso calc 1 . .
C C20' -0.3003(7) 0.3602(7) 0.2366(3) 0.0206(13) Uani d 1 . .
H H20' -0.393801 0.331003 0.230721 0.025 Uiso calc 1 . .
C C21' -0.2407(8) 0.3187(8) 0.3029(4) 0.0245(16) Uani d 1 . .
H H21' -0.292301 0.261387 0.342693 0.029 Uiso calc 1 . .
C C22' -0.1008(7) 0.3643(7) 0.3098(4) 0.0221(13) Uani d 1 . .
H H22' -0.057185 0.334991 0.354219 0.026 Uiso calc 1 . .
C C23' -0.0277(7) 0.4504(7) 0.2529(3) 0.0203(13) Uani d 1 . .
H H23' 0.063700 0.484213 0.259408 0.024 Uiso calc 1 . .
C C24' 0.1752(6) 0.5112(6) 0.0924(3) 0.0154(12) Uani d 1 . .
C C25' 0.2574(6) 0.5680(7) 0.0280(3) 0.0185(12) Uani d 1 . .
H H25' 0.222770 0.647059 -0.004511 0.022 Uiso calc 1 . .
C C26' 0.3881(7) 0.5096(7) 0.0118(4) 0.0231(14) Uani d 1 . .
H H26' 0.443617 0.550626 -0.030789 0.028 Uiso calc 1 . .
C C27' 0.4383(7) 0.3905(8) 0.0580(4) 0.0245(14) Uani d 1 . .
H H27' 0.528142 0.350912 0.047275 0.029 Uiso calc 1 . .
C C28' 0.3558(7) 0.3308(7) 0.1197(4) 0.0221(13) Uani d 1 . .
H H28' 0.388319 0.248358 0.150609 0.027 Uiso calc 1 . .
C C29' 0.2254(6) 0.3904(7) 0.1369(3) 0.0183(12) Uani d 1 . .
H H29' 0.170206 0.348135 0.179371 0.022 Uiso calc 1 . .
C C30' -0.0218(7) 1.0714(7) 0.0894(4) 0.0211(13) Uani d 1 . .
H H30' 0.028961 1.117903 0.042786 0.025 Uiso calc 1 . .
C C31' 0.0578(7) 1.0618(6) 0.1499(4) 0.0197(13) Uani d 1 . .
H H31' 0.155892 1.101009 0.138636 0.024 Uiso calc 1 . .
C C32' -0.0029(7) 1.0715(7) 0.2251(4) 0.0225(13) Uani d 1 . .
H H32C -0.089674 1.130620 0.221337 0.027 Uiso calc 1 . .
H H32D 0.066128 1.119975 0.249943 0.027 Uiso calc 1 . .
C C33' -0.0393(7) 0.9251(7) 0.2712(3) 0.0219(13) Uani d 1 . .
H H33C 0.045621 0.886355 0.295979 0.026 Uiso calc 1 . .
H H33D -0.113904 0.937363 0.309316 0.026 Uiso calc 1 . .
C C34' -0.0901(6) 0.8174(7) 0.2273(3) 0.0173(12) Uani d 1 . .
H H34' -0.093226 0.716701 0.254271 0.021 Uiso calc 1 . .
C C35' -0.1867(8) 0.8462(8) 0.1730(4) 0.0178(16) Uani d 1 . .
H H35' -0.244981 0.761717 0.168051 0.021 Uiso calc 1 . .
C C36' -0.2619(6) 0.9891(7) 0.1534(4) 0.0227(14) Uani d 1 . .
H H36C -0.272006 1.035565 0.196866 0.027 Uiso calc 1 . .
H H36D -0.357987 0.972107 0.138944 0.027 Uiso calc 1 . .
C C37' -0.1811(7) 1.0895(7) 0.0912(4) 0.0229(13) Uani d 1 . .
H H37C -0.214320 1.072644 0.044343 0.027 Uiso calc 1 . .
H H37D -0.204334 1.189464 0.095616 0.027 Uiso calc 1 . .
F F1 0.6525(6) 0.0303(7) 0.8562(3) 0.0384(15) Uani d 1 . .
F F2 0.7677(5) 0.2422(5) 0.8229(3) 0.0377(10) Uani d 1 . .
F F3 0.8675(5) 0.0396(6) 0.7953(3) 0.0449(13) Uani d 1 . .
F F4 0.8493(6) 0.0753(6) 0.9118(3) 0.0507(13) Uani d 1 . .
B B1 0.7835(7) 0.0963(8) 0.8479(4) 0.0196(14) Uani d 1 . .
F F1' 0.2691(7) 0.0025(6) 0.3537(4) 0.0625(18) Uani d 1 . .
F F2' 0.2486(5) 0.2355(5) 0.3050(2) 0.0384(11) Uani d 1 . .
F F3' 0.4319(6) 0.1021(6) 0.2688(3) 0.0507(13) Uani d 1 . .
F F4' 0.4216(7) 0.1615(7) 0.3801(3) 0.076(2) Uani d 1 . .
B B1' 0.3431(8) 0.1248(9) 0.3276(4) 0.0247(16) Uani d 1 . .

loop_
_atom_site_aniso_label
_atom_site_aniso_U_11
_atom_site_aniso_U_22
_atom_site_aniso_U_33
_atom_site_aniso_U_12
_atom_site_aniso_U_13
_atom_site_aniso_U_23
Ir1 0.00866(13) 0.01089(15) 0.01797(15) 0.00256(10) -0.00083(10) 0.00079(11)
P1 0.0109(7) 0.0130(7) 0.0130(7) 0.0034(6) -0.0011(6) -0.0024(6)
N1 0.015(2) 0.014(3) 0.015(2) 0.001(2) -0.0027(18) 0.0006(19)
N2 0.023(3) 0.014(3) 0.020(3) 0.003(2) -0.004(2) 0.006(2)
N3 0.013(2) 0.015(2) 0.015(2) -0.0007(19) -0.0018(18) 0.0006(19)
C1 0.008(3) 0.013(3) 0.018(3) 0.004(2) -0.003(2) -0.003(2)
C2 0.018(3) 0.016(3) 0.019(3) 0.002(2) 0.000(2) 0.001(2)
C3 0.026(3) 0.015(3) 0.018(3) 0.003(2) -0.001(2) -0.001(2)
C4 0.026(3) 0.020(3) 0.028(3) 0.002(3) -0.005(3) -0.008(3)
C5 0.022(3) 0.021(3) 0.018(3) 0.004(2) 0.001(2) -0.006(2)
C6 0.021(3) 0.008(3) 0.023(3) 0.004(2) -0.004(2) -0.002(2)
C7 0.021(3) 0.022(3) 0.021(3) 0.002(3) -0.002(2) -0.004(3)
C8 0.017(4) 0.021(5) 0.031(5) -0.003(3) -0.001(3) 0.004(4)
C9 0.029(4) 0.026(4) 0.029(4) -0.004(3) -0.011(3) -0.003(3)
C10 0.036(4) 0.040(4) 0.018(3) -0.002(3) -0.008(3) -0.009(3)
C11 0.021(4) 0.032(4) 0.020(3) 0.000(3) -0.002(3) -0.008(3)
C12 0.010(3) 0.012(3) 0.018(3) 0.005(2) 0.000(2) -0.003(2)
C13 0.018(3) 0.016(3) 0.018(3) 0.006(2) -0.002(2) -0.003(2)
C14 0.015(3) 0.021(3) 0.027(3) 0.002(2) -0.006(2) -0.007(3)
C15 0.022(3) 0.015(3) 0.028(3) -0.002(2) 0.000(3) -0.004(3)
C16 0.022(3) 0.015(3) 0.021(3) 0.002(2) -0.001(2) -0.001(2)
C17 0.016(3) 0.019(3) 0.019(3) 0.002(2) -0.003(2) -0.006(2)
C18 0.010(3) 0.016(3) 0.015(3) 0.004(2) -0.002(2) 0.000(2)
C19 0.016(3) 0.019(3) 0.021(3) 0.002(2) 0.001(2) -0.004(2)
C20 0.014(3) 0.027(3) 0.014(3) -0.004(2) -0.001(2) 0.001(2)
C21 0.016(3) 0.028(4) 0.023(3) -0.001(3) -0.004(2) 0.010(3)
C22 0.015(3) 0.018(3) 0.028(3) 0.002(2) 0.000(2) 0.002(3)
C23 0.015(3) 0.019(3) 0.021(3) 0.001(2) -0.002(2) -0.003(2)
C24 0.018(3) 0.009(3) 0.015(3) 0.005(2) -0.002(2) -0.001(2)
C25 0.018(3) 0.019(3) 0.018(3) 0.000(2) -0.002(2) -0.002(3)
C26 0.025(3) 0.017(3) 0.021(3) 0.002(3) -0.008(2) -0.005(2)
C27 0.034(4) 0.018(3) 0.016(3) 0.006(3) 0.000(3) -0.003(2)
C28 0.029(3) 0.022(3) 0.021(3) 0.004(3) 0.007(3) -0.005(3)
C29 0.017(3) 0.020(3) 0.015(3) 0.002(2) 0.000(2) -0.005(2)
C30 0.011(3) 0.015(4) 0.037(4) 0.007(3) 0.000(3) 0.002(3)
C31 0.009(3) 0.020(3) 0.044(4) 0.000(2) -0.005(3) 0.006(3)
C32 0.022(3) 0.026(4) 0.046(4) -0.006(3) -0.007(3) -0.004(3)
C33 0.026(3) 0.013(3) 0.039(4) -0.006(3) 0.006(3) 0.000(3)
C34 0.024(3) 0.017(3) 0.027(4) 0.005(3) 0.005(3) 0.006(3)
C35 0.013(3) 0.024(3) 0.022(3) 0.006(2) -0.002(2) 0.007(3)
C36 0.018(3) 0.040(4) 0.025(3) 0.005(3) 0.002(3) -0.004(3)
C37 0.024(4) 0.028(4) 0.036(4) 0.005(3) 0.006(3) 0.004(3)
Ir1' 0.01161(13) 0.01094(15) 0.01562(14) -0.00217(11) 0.00095(10) -0.00402(11)
P1' 0.0108(7) 0.0112(7) 0.0159(8) -0.0010(5) -0.0011(5) -0.0027(6)
N1' 0.011(2) 0.025(3) 0.017(3) -0.008(2) 0.0012(19) -0.005(2)
N2' 0.015(3) 0.030(3) 0.025(3) -0.008(2) 0.006(2) -0.003(2)
N3' 0.017(2) 0.020(3) 0.014(2) -0.001(2) 0.0010(19) 0.000(2)
C1' 0.019(3) 0.015(3) 0.021(3) -0.001(2) -0.001(2) -0.005(3)
C2' 0.018(3) 0.030(4) 0.019(3) -0.005(3) 0.004(2) -0.003(3)
C3' 0.015(3) 0.041(4) 0.021(3) -0.002(3) -0.003(2) -0.006(3)
C4' 0.024(4) 0.034(4) 0.028(4) -0.005(3) -0.009(3) -0.001(3)
C5' 0.022(3) 0.026(4) 0.021(3) 0.006(3) -0.002(2) 0.000(3)
C6' 0.021(3) 0.022(3) 0.013(3) 0.006(2) -0.001(2) 0.003(2)
C7' 0.025(3) 0.034(4) 0.023(3) 0.000(3) -0.001(3) 0.004(3)
C8' 0.030(4) 0.049(5) 0.032(4) 0.015(4) 0.007(3) -0.004(4)
C9' 0.043(5) 0.052(5) 0.034(4) 0.025(4) -0.012(4) -0.022(4)
C10' 0.038(4) 0.031(4) 0.041(4) 0.009(3) -0.016(3) -0.011(3)
C11' 0.024(3) 0.029(4) 0.025(3) -0.001(3) -0.006(3) 0.002(3)
C12' 0.013(3) 0.015(3) 0.013(3) -0.004(2) 0.002(2) 0.000(2)
C13' 0.018(3) 0.017(3) 0.016(3) -0.002(2) 0.001(2) -0.002(2)
C14' 0.020(3) 0.027(4) 0.020(3) 0.000(3) -0.002(2) 0.002(3)
C15' 0.017(3) 0.034(4) 0.016(3) -0.006(3) -0.003(2) -0.003(3)
C16' 0.021(3) 0.025(3) 0.019(3) -0.008(3) 0.003(2) -0.012(3)
C17' 0.014(3) 0.017(3) 0.017(3) -0.002(2) 0.000(2) -0.002(2)
C18' 0.018(3) 0.011(3) 0.015(3) 0.000(2) 0.002(2) -0.003(2)
C19' 0.020(3) 0.019(3) 0.015(3) -0.001(2) -0.001(2) -0.006(2)
C20' 0.019(3) 0.021(3) 0.022(3) -0.003(2) 0.007(2) -0.007(3)
C21' 0.025(4) 0.016(4) 0.029(4) -0.001(3) 0.011(3) 0.000(3)
C22' 0.030(4) 0.019(3) 0.017(3) 0.001(3) 0.001(3) -0.002(2)
C23' 0.017(3) 0.019(3) 0.026(3) 0.001(2) -0.002(2) -0.007(3)
C24' 0.013(3) 0.014(3) 0.021(3) -0.001(2) -0.005(2) -0.008(2)
C25' 0.018(3) 0.018(3) 0.019(3) 0.000(2) 0.002(2) -0.004(3)
C26' 0.019(3) 0.027(4) 0.025(3) -0.006(3) 0.004(2) -0.008(3)
C27' 0.013(3) 0.029(4) 0.033(4) 0.001(3) -0.002(3) -0.013(3)
C28' 0.018(3) 0.021(3) 0.029(3) 0.005(2) -0.008(3) -0.006(3)
C29' 0.017(3) 0.019(3) 0.019(3) -0.001(2) -0.002(2) -0.003(2)
C30' 0.020(3) 0.010(3) 0.031(4) 0.003(3) 0.002(3) -0.001(3)
C31' 0.019(3) 0.011(3) 0.029(3) -0.004(2) 0.003(2) -0.007(3)
C32' 0.020(3) 0.023(3) 0.029(3) -0.003(2) -0.005(3) -0.013(3)
C33' 0.025(3) 0.021(3) 0.021(3) 0.000(3) -0.002(3) -0.007(3)
C34' 0.018(3) 0.015(3) 0.019(3) -0.005(2) 0.006(2) -0.005(2)
C35' 0.017(3) 0.015(4) 0.024(4) -0.002(3) 0.006(3) -0.012(3)
C36' 0.016(3) 0.025(4) 0.029(4) 0.001(3) -0.003(2) -0.010(3)
C37' 0.025(3) 0.020(3) 0.023(3) 0.006(3) -0.002(3) -0.005(3)
F1 0.025(3) 0.035(3) 0.051(4) 0.001(3) 0.001(3) 0.002(3)
F2 0.033(2) 0.027(2) 0.053(3) -0.0017(19) -0.016(2) -0.003(2)
F3 0.037(3) 0.062(4) 0.041(3) -0.003(2) 0.015(2) -0.031(3)
F4 0.060(3) 0.064(4) 0.029(3) 0.021(3) -0.021(2) -0.005(2)
B1 0.019(3) 0.024(4) 0.015(3) 0.003(3) 0.000(3) -0.005(3)
F1' 0.050(4) 0.039(3) 0.085(5) -0.008(3) 0.011(3) 0.022(3)
F2' 0.037(2) 0.037(3) 0.044(3) 0.014(2) -0.023(2) -0.008(2)
F3' 0.060(3) 0.048(3) 0.035(3) 0.016(2) 0.015(2) 0.006(2)
F4' 0.097(5) 0.078(4) 0.071(4) 0.050(4) -0.068(4) -0.045(3)
B1' 0.025(4) 0.032(5) 0.018(4) 0.005(3) -0.008(3) -0.004(3)

loop_
_atom_type_symbol
_atom_type_description
_atom_type_scat_dispersion_real
_atom_type_scat_dispersion_imag
_atom_type_scat_source
C C 0.0033 0.0016 'International Tables Vol C Tables 4.2.6.8 and 6.1.1.4'
H H 0.0000 0.0000 'International Tables Vol C Tables 4.2.6.8 and 6.1.1.4'
B B 0.0013 0.0007 'International Tables Vol C Tables 4.2.6.8 and 6.1.1.4'
F F 0.0171 0.0103 'International Tables Vol C Tables 4.2.6.8 and 6.1.1.4'
Ir Ir -1.4442 7.9887 'International Tables Vol C Tables 4.2.6.8 and 6.1.1.4'
N N 0.0061 0.0033 'International Tables Vol C Tables 4.2.6.8 and 6.1.1.4'
P P 0.1023 0.0942 'International Tables Vol C Tables 4.2.6.8 and 6.1.1.4'

loop_
_geom_angle_atom_site_label_1
_geom_angle_atom_site_label_2
_geom_angle_atom_site_label_3
_geom_angle_site_symmetry_1
_geom_angle_site_symmetry_3
_geom_angle
_geom_angle_publ_flag
N1 C1 N3 . . 103.8(5) y
C1 Ir1 P1 . . 93.14(17) y
C1 Ir1 C30 . . 86.5(3) ?
C1 Ir1 C31 . . 90.4(2) ?
C1 Ir1 C34 . . 163.1(3) ?
C1 Ir1 C35 . . 158.0(2) ?
C30 Ir1 P1 . . 165.6(2) ?
C31 Ir1 P1 . . 157.5(2) ?
C31 Ir1 C30 . . 36.8(3) ?
C31 Ir1 C34 . . 80.2(2) ?
C31 Ir1 C35 . . 87.5(2) ?
C34 Ir1 P1 . . 90.39(17) ?
C34 Ir1 C30 . . 94.1(3) ?
C34 Ir1 C35 . . 36.5(3) ?
C35 Ir1 P1 . . 97.11(16) ?
C35 Ir1 C30 . . 78.8(3) ?
C12 P1 Ir1 . . 116.58(18) ?
C18 P1 Ir1 . . 114.38(19) ?
C18 P1 C12 . . 105.7(3) ?
C24 P1 Ir1 . . 113.3(2) ?
C24 P1 C12 . . 102.8(3) ?
C24 P1 C18 . . 102.5(3) ?
N2 N1 C3 . . 118.5(5) ?
C1 N1 N2 . . 113.7(5) ?
C1 N1 C3 . . 127.8(5) ?
C2 N2 N1 . . 102.9(5) ?
C1 N3 C2 . . 108.2(5) ?
C1 N3 C5 . . 126.0(5) ?
C2 N3 C5 . . 125.5(5) ?
N1 C1 Ir1 . . 126.4(4) ?
N3 C1 Ir1 . . 129.5(4) ?
N2 C2 N3 . . 111.4(5) ?
N2 C2 H2 . . 124.3 ?
N3 C2 H2 . . 124.3 ?
N1 C3 H3A . . 109.3 ?
N1 C3 H3B . . 109.3 ?
N1 C3 C4 . . 111.4(5) ?
H3A C3 H3B . . 108.0 ?
C4 C3 H3A . . 109.3 ?
C4 C3 H3B . . 109.3 ?
C3 C4 H4A . . 109.5 ?
C3 C4 H4B . . 109.5 ?
C3 C4 H4C . . 109.5 ?
H4A C4 H4B . . 109.5 ?
H4A C4 H4C . . 109.5 ?
H4B C4 H4C . . 109.5 ?
N3 C5 H5A . . 108.9 ?
N3 C5 H5B . . 108.9 ?
N3 C5 C6 . . 113.2(5) ?
H5A C5 H5B . . 107.7 ?
C6 C5 H5A . . 108.9 ?
C6 C5 H5B . . 108.9 ?
C7 C6 C5 . . 123.2(6) ?
C11 C6 C5 . . 117.7(6) ?
C11 C6 C7 . . 119.0(6) ?
C6 C7 H7 . . 119.6 ?
C8 C7 C6 . . 120.9(7) ?
C8 C7 H7 . . 119.6 ?
C7 C8 H8 . . 119.8 ?
C7 C8 C9 . . 120.4(7) ?
C9 C8 H8 . . 119.8 ?
C8 C9 H9 . . 120.4 ?
C8 C9 C10 . . 119.2(7) ?
C10 C9 H9 . . 120.4 ?
C9 C10 H10 . . 119.6 ?
C9 C10 C11 . . 120.7(7) ?
C11 C10 H10 . . 119.6 ?
C6 C11 C10 . . 119.9(7) ?
C6 C11 H11 . . 120.1 ?
C10 C11 H11 . . 120.1 ?
C13 C12 P1 . . 124.4(5) ?
C13 C12 C17 . . 118.5(5) ?
C17 C12 P1 . . 117.0(4) ?
C12 C13 H13 . . 119.6 ?
C12 C13 C14 . . 120.8(6) ?
C14 C13 H13 . . 119.6 ?
C13 C14 H14 . . 119.9 ?
C15 C14 C13 . . 120.2(6) ?
C15 C14 H14 . . 119.9 ?
C14 C15 H15 . . 120.0 ?
C14 C15 C16 . . 119.9(6) ?
C16 C15 H15 . . 120.0 ?
C15 C16 H16 . . 120.2 ?
C15 C16 C17 . . 119.6(6) ?
C17 C16 H16 . . 120.2 ?
C12 C17 H17 . . 119.6 ?
C16 C17 C12 . . 120.9(6) ?
C16 C17 H17 . . 119.6 ?
C19 C18 P1 . . 118.7(4) ?
C19 C18 C23 . . 118.7(6) ?
C23 C18 P1 . . 122.5(4) ?
C18 C19 H19 . . 119.8 ?
C20 C19 C18 . . 120.4(6) ?
C20 C19 H19 . . 119.8 ?
C19 C20 H20 . . 119.7 ?
C19 C20 C21 . . 120.6(6) ?
C21 C20 H20 . . 119.7 ?
C20 C21 H21 . . 120.2 ?
C22 C21 C20 . . 119.6(6) ?
C22 C21 H21 . . 120.2 ?
C21 C22 H22 . . 119.8 ?
C21 C22 C23 . . 120.4(6) ?
C23 C22 H22 . . 119.8 ?
C18 C23 H23 . . 119.9 ?
C22 C23 C18 . . 120.1(6) ?
C22 C23 H23 . . 119.9 ?
C25 C24 P1 . . 120.1(4) ?
C29 C24 P1 . . 120.6(4) ?
C29 C24 C25 . . 119.1(5) ?
C24 C25 H25 . . 119.8 ?
C26 C25 C24 . . 120.5(6) ?
C26 C25 H25 . . 119.8 ?
C25 C26 H26 . . 120.1 ?
C25 C26 C27 . . 119.9(6) ?
C27 C26 H26 . . 120.1 ?
C26 C27 H27 . . 119.7 ?
C26 C27 C28 . . 120.6(6) ?
C28 C27 H27 . . 119.7 ?
C27 C28 H28 . . 120.4 ?
C27 C28 C29 . . 119.3(6) ?
C29 C28 H28 . . 120.4 ?
C24 C29 C28 . . 120.6(6) ?
C24 C29 H29 . . 119.7 ?
C28 C29 H29 . . 119.7 ?
Ir1 C30 H30 . . 113.6 ?
C31 C30 Ir1 . . 70.5(4) ?
C31 C30 H30 . . 113.6 ?
C31 C30 C37 . . 126.7(7) ?
C37 C30 Ir1 . . 110.4(5) ?
C37 C30 H30 . . 113.6 ?
Ir1 C31 H31 . . 114.0 ?
C30 C31 Ir1 . . 72.6(4) ?
C30 C31 H31 . . 114.0 ?
C30 C31 C32 . . 122.6(7) ?
C32 C31 Ir1 . . 112.8(4) ?
C32 C31 H31 . . 114.0 ?
C31 C32 H32A . . 108.7 ?
C31 C32 H32B . . 108.7 ?
H32A C32 H32B . . 107.6 ?
C33 C32 C31 . . 114.3(6) ?
C33 C32 H32A . . 108.7 ?
C33 C32 H32B . . 108.7 ?
C32 C33 H33A . . 108.8 ?
C32 C33 H33B . . 108.8 ?
C32 C33 C34 . . 113.6(6) ?
H33A C33 H33B . . 107.7 ?
C34 C33 H33A . . 108.8 ?
C34 C33 H33B . . 108.8 ?
Ir1 C34 H34 . . 114.1 ?
C33 C34 Ir1 . . 109.4(4) ?
C33 C34 H34 . . 114.1 ?
C35 C34 Ir1 . . 72.1(4) ?
C35 C34 C33 . . 125.2(6) ?
C35 C34 H34 . . 114.1 ?
Ir1 C35 H35 . . 113.9 ?
C34 C35 Ir1 . . 71.4(4) ?
C34 C35 H35 . . 113.9 ?
C34 C35 C36 . . 123.0(6) ?
C36 C35 Ir1 . . 113.6(4) ?
C36 C35 H35 . . 113.9 ?
C35 C36 H36A . . 109.0 ?
C35 C36 H36B . . 109.0 ?
H36A C36 H36B . . 107.8 ?
C37 C36 C35 . . 113.0(6) ?
C37 C36 H36A . . 109.0 ?
C37 C36 H36B . . 109.0 ?
C30 C37 H37A . . 108.8 ?
C30 C37 H37B . . 108.8 ?
C36 C37 C30 . . 113.7(6) ?
C36 C37 H37A . . 108.8 ?
C36 C37 H37B . . 108.8 ?
H37A C37 H37B . . 107.7 ?
N1' C1' N3' . . 102.7(5) y
C1' Ir1' P1' . . 94.64(18) y
C1' Ir1' C30' . . 90.2(3) ?
C1' Ir1' C31' . . 86.9(2) ?
C1' Ir1' C34' . . 148.7(2) ?
C1' Ir1' C35' . . 169.9(3) ?
C30' Ir1' P1' . . 151.29(18) ?
C30' Ir1' C31' . . 36.6(2) ?
C30' Ir1' C35' . . 80.3(3) ?
C31' Ir1' P1' . . 171.78(18) ?
C34' Ir1' P1' . . 94.63(16) ?
C34' Ir1' C30' . . 95.8(2) ?
C34' Ir1' C31' . . 80.1(2) ?
C34' Ir1' C35' . . 37.4(3) ?
C35' Ir1' P1' . . 92.18(19) ?
C35' Ir1' C31' . . 87.4(2) ?
C12' P1' Ir1' . . 110.6(2) ?
C12' P1' C18' . . 102.6(3) ?
C12' P1' C24' . . 102.5(3) ?
C18' P1' Ir1' . . 116.35(19) ?
C18' P1' C24' . . 105.4(3) ?
C24' P1' Ir1' . . 117.59(19) ?
N2' N1' C3' . . 119.4(5) ?
C1' N1' N2' . . 114.4(5) ?
C1' N1' C3' . . 126.2(5) ?
C2' N2' N1' . . 102.9(5) ?
C1' N3' C5' . . 124.5(5) ?
C2' N3' C1' . . 107.8(5) ?
C2' N3' C5' . . 127.7(5) ?
N1' C1' Ir1' . . 123.3(5) ?
N3' C1' Ir1' . . 133.6(5) ?
N2' C2' N3' . . 112.3(5) ?
N2' C2' H2' . . 123.9 ?
N3' C2' H2' . . 123.9 ?
N1' C3' H3'A . . 109.0 ?
N1' C3' H3'B . . 109.0 ?
N1' C3' C4' . . 112.8(6) ?
H3'A C3' H3'B . . 107.8 ?
C4' C3' H3'A . . 109.0 ?
C4' C3' H3'B . . 109.0 ?
C3' C4' H4'A . . 109.5 ?
C3' C4' H4'B . . 109.5 ?
C3' C4' H4'C . . 109.5 ?
H4'A C4' H4'B . . 109.5 ?
H4'A C4' H4'C . . 109.5 ?
H4'B C4' H4'C . . 109.5 ?
N3' C5' H5'A . . 108.8 ?
N3' C5' H5'B . . 108.8 ?
N3' C5' C6' . . 113.9(5) ?
H5'A C5' H5'B . . 107.7 ?
C6' C5' H5'A . . 108.8 ?
C6' C5' H5'B . . 108.8 ?
C7' C6' C5' . . 119.9(6) ?
C11' C6' C5' . . 120.1(6) ?
C11' C6' C7' . . 119.9(6) ?
C6' C7' H7' . . 120.3 ?
C6' C7' C8' . . 119.5(7) ?
C8' C7' H7' . . 120.3 ?
C7' C8' H8' . . 119.8 ?
C9' C8' C7' . . 120.4(7) ?
C9' C8' H8' . . 119.8 ?
C8' C9' H9' . . 120.1 ?
C10' C9' C8' . . 119.8(7) ?
C10' C9' H9' . . 120.1 ?
C9' C10' H10' . . 119.9 ?
C9' C10' C11' . . 120.3(7) ?
C11' C10' H10' . . 119.9 ?
C6' C11' C10' . . 120.2(7) ?
C6' C11' H11' . . 119.9 ?
C10' C11' H11' . . 119.9 ?
C13' C12' P1' . . 121.2(4) ?
C13' C12' C17' . . 119.4(5) ?
C17' C12' P1' . . 119.2(5) ?
C12' C13' H13' . . 119.8 ?
C12' C13' C14' . . 120.4(6) ?
C14' C13' H13' . . 119.8 ?
C13' C14' H14' . . 120.3 ?
C15' C14' C13' . . 119.4(6) ?
C15' C14' H14' . . 120.3 ?
C14' C15' H15' . . 119.7 ?
C16' C15' C14' . . 120.7(6) ?
C16' C15' H15' . . 119.7 ?
C15' C16' H16' . . 120.0 ?
C15' C16' C17' . . 120.0(6) ?
C17' C16' H16' . . 120.0 ?
C12' C17' H17' . . 120.0 ?
C16' C17' C12' . . 120.1(6) ?
C16' C17' H17' . . 120.0 ?
C19' C18' P1' . . 121.5(5) ?
C19' C18' C23' . . 117.9(5) ?
C23' C18' P1' . . 120.4(4) ?
C18' C19' H19' . . 119.3 ?
C20' C19' C18' . . 121.5(6) ?
C20' C19' H19' . . 119.3 ?
C19' C20' H20' . . 119.8 ?
C19' C20' C21' . . 120.5(6) ?
C21' C20' H20' . . 119.8 ?
C20' C21' H21' . . 120.9 ?
C20' C21' C22' . . 118.3(6) ?
C22' C21' H21' . . 120.9 ?
C21' C22' H22' . . 119.6 ?
C23' C22' C21' . . 120.8(6) ?
C23' C22' H22' . . 119.6 ?
C18' C23' H23' . . 119.5 ?
C22' C23' C18' . . 121.0(6) ?
C22' C23' H23' . . 119.5 ?
C25' C24' P1' . . 116.2(5) ?
C29' C24' P1' . . 125.6(5) ?
C29' C24' C25' . . 118.2(5) ?
C24' C25' H25' . . 119.6 ?
C26' C25' C24' . . 120.7(6) ?
C26' C25' H25' . . 119.6 ?
C25' C26' H26' . . 119.9 ?
C25' C26' C27' . . 120.2(6) ?
C27' C26' H26' . . 119.9 ?
C26' C27' H27' . . 120.3 ?
C28' C27' C26' . . 119.3(6) ?
C28' C27' H27' . . 120.3 ?
C27' C28' H28' . . 119.6 ?
C27' C28' C29' . . 120.7(6) ?
C29' C28' H28' . . 119.6 ?
C24' C29' C28' . . 120.8(6) ?
C24' C29' H29' . . 119.6 ?
C28' C29' H29' . . 119.6 ?
Ir1' C30' H30' . . 114.1 ?
C31' C30' Ir1' . . 73.4(4) ?
C31' C30' H30' . . 114.1 ?
C31' C30' C37' . . 124.5(6) ?
C37' C30' Ir1' . . 109.5(4) ?
C37' C30' H30' . . 114.1 ?
Ir1' C31' H31' . . 114.1 ?
C30' C31' Ir1' . . 70.0(4) ?
C30' C31' H31' . . 114.1 ?
C30' C31' C32' . . 124.2(6) ?
C32' C31' Ir1' . . 112.3(4) ?
C32' C31' H31' . . 114.1 ?
C31' C32' H32C . . 109.0 ?
C31' C32' H32D . . 109.0 ?
C31' C32' C33' . . 112.9(5) ?
H32C C32' H32D . . 107.8 ?
C33' C32' H32C . . 109.0 ?
C33' C32' H32D . . 109.0 ?
C32' C33' H33C . . 108.9 ?
C32' C33' H33D . . 108.9 ?
H33C C33' H33D . . 107.7 ?
C34' C33' C32' . . 113.5(5) ?
C34' C33' H33C . . 108.9 ?
C34' C33' H33D . . 108.9 ?
Ir1' C34' H34' . . 114.0 ?
C33' C34' Ir1' . . 109.5(4) ?
C33' C34' H34' . . 114.0 ?
C35' C34' Ir1' . . 72.3(4) ?
C35' C34' C33' . . 125.3(6) ?
C35' C34' H34' . . 114.0 ?
Ir1' C35' H35' . . 113.9 ?
C34' C35' Ir1' . . 70.3(4) ?
C34' C35' H35' . . 113.9 ?
C34' C35' C36' . . 123.8(6) ?
C36' C35' Ir1' . . 113.5(5) ?
C36' C35' H35' . . 113.9 ?
C35' C36' H36C . . 109.2 ?
C35' C36' H36D . . 109.2 ?
C35' C36' C37' . . 112.0(5) ?
H36C C36' H36D . . 107.9 ?
C37' C36' H36C . . 109.2 ?
C37' C36' H36D . . 109.2 ?
C30' C37' C36' . . 114.1(5) ?
C30' C37' H37C . . 108.7 ?
C30' C37' H37D . . 108.7 ?
C36' C37' H37C . . 108.7 ?
C36' C37' H37D . . 108.7 ?
H37C C37' H37D . . 107.6 ?
F1 B1 F2 . . 109.6(6) ?
F1 B1 F3 . . 108.5(6) ?
F2 B1 F3 . . 108.1(6) ?
F4 B1 F1 . . 111.6(6) ?
F4 B1 F2 . . 109.6(6) ?
F4 B1 F3 . . 109.3(6) ?
F1' B1' F2' . . 109.3(6) ?
F1' B1' F3' . . 108.5(7) ?
F1' B1' F4' . . 110.6(7) ?
F3' B1' F2' . . 109.5(6) ?
F4' B1' F2' . . 109.3(6) ?
F4' B1' F3' . . 109.6(6) ?

loop_
_geom_bond_atom_site_label_1
_geom_bond_atom_site_label_2
_geom_bond_site_symmetry_2
_geom_bond_distance
_geom_bond_publ_flag
Ir1 P1 . 2.3302(15) ?
Ir1 C30 . 2.218(7) ?
Ir1 C31 . 2.191(6) ?
Ir1 C34 . 2.206(7) ?
Ir1 C35 . 2.215(6) ?
P1 C12 . 1.839(6) ?
P1 C18 . 1.827(6) ?
P1 C24 . 1.826(6) ?
N1 N2 . 1.388(7) ?
N1 C1 . 1.336(8) y
N1 C3 . 1.459(8) ?
N2 C2 . 1.301(8) ?
N3 C1 . 1.354(8) y
N3 C2 . 1.382(8) ?
N3 C5 . 1.473(8) ?
Ir1 C1 . 2.039(6) y
C2 H2 . 0.9500 ?
C3 H3A . 0.9900 ?
C3 H3B . 0.9900 ?
C3 C4 . 1.517(9) ?
C4 H4A . 0.9800 ?
C4 H4B . 0.9800 ?
C4 H4C . 0.9800 ?
C5 H5A . 0.9900 ?
C5 H5B . 0.9900 ?
C5 C6 . 1.512(9) ?
C6 C7 . 1.399(9) ?
C6 C11 . 1.389(9) ?
C7 H7 . 0.9500 ?
C7 C8 . 1.382(11) ?
C8 H8 . 0.9500 ?
C8 C9 . 1.388(12) ?
C9 H9 . 0.9500 ?
C9 C10 . 1.388(10) ?
C10 H10 . 0.9500 ?
C10 C11 . 1.400(10) ?
C11 H11 . 0.9500 ?
C12 C13 . 1.384(8) ?
C12 C17 . 1.403(9) ?
C13 H13 . 0.9500 ?
C13 C14 . 1.391(9) ?
C14 H14 . 0.9500 ?
C14 C15 . 1.387(9) ?
C15 H15 . 0.9500 ?
C15 C16 . 1.387(9) ?
C16 H16 . 0.9500 ?
C16 C17 . 1.390(9) ?
C17 H17 . 0.9500 ?
C18 C19 . 1.402(8) ?
C18 C23 . 1.407(8) ?
C19 H19 . 0.9500 ?
C19 C20 . 1.377(9) ?
C20 H20 . 0.9500 ?
C20 C21 . 1.392(10) ?
C21 H21 . 0.9500 ?
C21 C22 . 1.384(9) ?
C22 H22 . 0.9500 ?
C22 C23 . 1.388(9) ?
C23 H23 . 0.9500 ?
C24 C25 . 1.407(8) ?
C24 C29 . 1.387(8) ?
C25 H25 . 0.9500 ?
C25 C26 . 1.380(9) ?
C26 H26 . 0.9500 ?
C26 C27 . 1.385(9) ?
C27 H27 . 0.9500 ?
C27 C28 . 1.395(10) ?
C28 H28 . 0.9500 ?
C28 C29 . 1.396(8) ?
C29 H29 . 0.9500 ?
C30 H30 . 1.0000 ?
C30 C31 . 1.393(11) ?
C30 C37 . 1.509(11) ?
C31 H31 . 1.0000 ?
C31 C32 . 1.517(10) ?
C32 H32A . 0.9900 ?
C32 H32B . 0.9900 ?
C32 C33 . 1.512(10) ?
C33 H33A . 0.9900 ?
C33 H33B . 0.9900 ?
C33 C34 . 1.520(10) ?
C34 H34 . 1.0000 ?
C34 C35 . 1.384(10) ?
C35 H35 . 1.0000 ?
C35 C36 . 1.524(9) ?
C36 H36A . 0.9900 ?
C36 H36B . 0.9900 ?
C36 C37 . 1.505(10) ?
C37 H37A . 0.9900 ?
C37 H37B . 0.9900 ?
Ir1' P1' . 2.3217(15) ?
Ir1' C30' . 2.195(6) ?
Ir1' C31' . 2.238(6) ?
Ir1' C34' . 2.175(6) ?
Ir1' C35' . 2.201(7) ?
P1' C12' . 1.825(6) ?
P1' C18' . 1.830(6) ?
P1' C24' . 1.832(6) ?
N1' N2' . 1.382(7) ?
N1' C1' . 1.340(8) y
N1' C3' . 1.466(8) ?
N2' C2' . 1.295(9) ?
N3' C1' . 1.380(8) y
N3' C2' . 1.373(8) ?
N3' C5' . 1.489(8) ?
Ir1' C1' . 2.029(6) y
C2' H2' . 0.9500 ?
C3' H3'A . 0.9900 ?
C3' H3'B . 0.9900 ?
C3' C4' . 1.503(10) ?
C4' H4'A . 0.9800 ?
C4' H4'B . 0.9800 ?
C4' H4'C . 0.9800 ?
C5' H5'A . 0.9900 ?
C5' H5'B . 0.9900 ?
C5' C6' . 1.506(9) ?
C6' C7' . 1.387(9) ?
C6' C11' . 1.376(10) ?
C7' H7' . 0.9500 ?
C7' C8' . 1.388(11) ?
C8' H8' . 0.9500 ?
C8' C9' . 1.382(13) ?
C9' H9' . 0.9500 ?
C9' C10' . 1.371(13) ?
C10' H10' . 0.9500 ?
C10' C11' . 1.388(10) ?
C11' H11' . 0.9500 ?
C12' C13' . 1.389(9) ?
C12' C17' . 1.401(8) ?
C13' H13' . 0.9500 ?
C13' C14' . 1.393(9) ?
C14' H14' . 0.9500 ?
C14' C15' . 1.392(10) ?
C15' H15' . 0.9500 ?
C15' C16' . 1.377(10) ?
C16' H16' . 0.9500 ?
C16' C17' . 1.389(8) ?
C17' H17' . 0.9500 ?
C18' C19' . 1.401(8) ?
C18' C23' . 1.404(9) ?
C19' H19' . 0.9500 ?
C19' C20' . 1.387(8) ?
C20' H20' . 0.9500 ?
C20' C21' . 1.391(10) ?
C21' H21' . 0.9500 ?
C21' C22' . 1.420(10) ?
C22' H22' . 0.9500 ?
C22' C23' . 1.373(9) ?
C23' H23' . 0.9500 ?
C24' C25' . 1.415(8) ?
C24' C29' . 1.394(9) ?
C25' H25' . 0.9500 ?
C25' C26' . 1.389(9) ?
C26' H26' . 0.9500 ?
C26' C27' . 1.397(10) ?
C27' H27' . 0.9500 ?
C27' C28' . 1.386(9) ?
C28' H28' . 0.9500 ?
C28' C29' . 1.394(9) ?
C29' H29' . 0.9500 ?
C30' H30' . 1.0000 ?
C30' C31' . 1.391(10) ?
C30' C37' . 1.516(9) ?
C31' H31' . 1.0000 ?
C31' C32' . 1.501(9) ?
C32' H32C . 0.9900 ?
C32' H32D . 0.9900 ?
C32' C33' . 1.532(9) ?
C33' H33C . 0.9900 ?
C33' H33D . 0.9900 ?
C33' C34' . 1.522(8) ?
C34' H34' . 1.0000 ?
C34' C35' . 1.403(10) ?
C35' H35' . 1.0000 ?
C35' C36' . 1.525(10) ?
C36' H36C . 0.9900 ?
C36' H36D . 0.9900 ?
C36' C37' . 1.535(9) ?
C37' H37C . 0.9900 ?
C37' H37D . 0.9900 ?
F1 B1 . 1.383(9) ?
F2 B1 . 1.394(9) ?
F3 B1 . 1.401(8) ?
F4 B1 . 1.369(8) ?
F1' B1' . 1.360(10) ?
F2' B1' . 1.401(9) ?
F3' B1' . 1.385(9) ?
F4' B1' . 1.366(9) ?

loop_
_geom_hbond_atom_site_label_D
_geom_hbond_atom_site_label_H
_geom_hbond_atom_site_label_A
_geom_hbond_site_symmetry_A
_geom_hbond_distance_DH
_geom_hbond_distance_HA
_geom_hbond_distance_DA
_geom_hbond_angle_DHA
_geom_hbond_publ_flag
C5 H5A F2 . 0.99 2.52 3.488(8) 167 yes
C8 H8 F2 1_655 0.95 2.51 3.262(10) 137 yes
C14 H14 F4' . 0.95 2.40 3.250(8) 149 yes
C16 H16 F3 . 0.95 2.74 3.487(9) 136 yes
C21 H21 F3' 1_565 0.95 2.52 3.413(8) 157 yes
C22 H22 F4' 1_565 0.95 2.62 3.396(8) 139 yes
C33 H33A F1' 1_665 0.99 2.51 3.378(9) 146 yes
C37 H37B F2' 1_655 0.99 2.38 3.313(9) 158 yes
C2' H2' F1 1_564 0.95 2.37 3.274(9) 160 yes
C16' H16' F2 1_454 0.95 2.59 3.388(7) 142 yes
C20' H20' F3' 1_455 0.95 2.71 3.496(8) 141 yes
C28' H28' F3' . 0.95 2.45 3.335(8) 154 yes
C32' H32D F2' 1_565 0.99 2.44 3.425(7) 176 yes
C37' H37C F4 1_464 0.99 2.51 3.375(8) 146 yes

loop_
_geom_torsion_atom_site_label_1
_geom_torsion_atom_site_label_2
_geom_torsion_atom_site_label_3
_geom_torsion_atom_site_label_4
_geom_torsion_site_symmetry_1
_geom_torsion_site_symmetry_2
_geom_torsion_site_symmetry_3
_geom_torsion_site_symmetry_4
_geom_torsion
_geom_torsion_publ_flag
Ir1 P1 C12 C13 . . . . -110.1(5) ?
Ir1 P1 C12 C17 . . . . 66.7(5) ?
Ir1 P1 C18 C19 . . . . 66.1(5) ?
Ir1 P1 C18 C23 . . . . -110.2(5) ?
Ir1 P1 C24 C25 . . . . 30.9(5) ?
Ir1 P1 C24 C29 . . . . -154.9(4) ?
Ir1 C30 C31 C32 . . . . -106.4(6) ?
Ir1 C30 C37 C36 . . . . 36.2(8) ?
Ir1 C31 C32 C33 . . . . 8.6(8) ?
Ir1 C34 C35 C36 . . . . -106.6(6) ?
Ir1 C35 C36 C37 . . . . 12.0(8) ?
P1 C12 C13 C14 . . . . 175.5(5) ?
P1 C12 C17 C16 . . . . -175.6(5) ?
P1 C18 C19 C20 . . . . -179.5(5) ?
P1 C18 C23 C22 . . . . 177.3(5) ?
P1 C24 C25 C26 . . . . 172.0(5) ?
P1 C24 C29 C28 . . . . -174.0(5) ?
N1 N2 C2 N3 . . . . -0.3(6) ?
N2 N1 C1 Ir1 . . . . 175.2(4) ?
N2 N1 C1 N3 . . . . 1.4(6) ?
N2 N1 C3 C4 . . . . 69.9(7) ?
N3 C5 C6 C7 . . . . 43.3(8) ?
N3 C5 C6 C11 . . . . -140.9(6) ?
C1 N1 N2 C2 . . . . -0.7(6) ?
C1 N1 C3 C4 . . . . -109.0(7) ?
C1 N3 C2 N2 . . . . 1.2(7) ?
C1 N3 C5 C6 . . . . -132.0(6) ?
C2 N3 C1 Ir1 . . . . -175.0(4) ?
C2 N3 C1 N1 . . . . -1.5(6) ?
C2 N3 C5 C6 . . . . 54.5(8) ?
C3 N1 N2 C2 . . . . -179.7(5) ?
C3 N1 C1 Ir1 . . . . -5.9(9) ?
C3 N1 C1 N3 . . . . -179.7(5) ?
C5 N3 C1 Ir1 . . . . 10.5(8) ?
C5 N3 C1 N1 . . . . -175.9(5) ?
C5 N3 C2 N2 . . . . 175.7(5) ?
C5 C6 C7 C8 . . . . 175.0(7) ?
C5 C6 C11 C10 . . . . -175.1(7) ?
C6 C7 C8 C9 . . . . 0.1(12) ?
C7 C6 C11 C10 . . . . 0.9(10) ?
C7 C8 C9 C10 . . . . 0.5(12) ?
C8 C9 C10 C11 . . . . -0.3(12) ?
C9 C10 C11 C6 . . . . -0.4(11) ?
C11 C6 C7 C8 . . . . -0.7(10) ?
C12 P1 C18 C19 . . . . -63.5(5) ?
C12 P1 C18 C23 . . . . 120.1(5) ?
C12 P1 C24 C25 . . . . 157.6(5) ?
C12 P1 C24 C29 . . . . -28.2(5) ?
C12 C13 C14 C15 . . . . -0.6(9) ?
C13 C12 C17 C16 . . . . 1.4(8) ?
C13 C14 C15 C16 . . . . 2.4(9) ?
C14 C15 C16 C17 . . . . -2.1(9) ?
C15 C16 C17 C12 . . . . 0.2(9) ?
C17 C12 C13 C14 . . . . -1.2(8) ?
C18 P1 C12 C13 . . . . 18.2(5) ?
C18 P1 C12 C17 . . . . -165.0(4) ?
C18 P1 C24 C25 . . . . -92.8(5) ?
C18 P1 C24 C29 . . . . 81.4(5) ?
C18 C19 C20 C21 . . . . 2.6(9) ?
C19 C18 C23 C22 . . . . 0.9(9) ?
C19 C20 C21 C22 . . . . -0.2(9) ?
C20 C21 C22 C23 . . . . -1.9(9) ?
C21 C22 C23 C18 . . . . 1.5(9) ?
C23 C18 C19 C20 . . . . -3.0(9) ?
C24 P1 C12 C13 . . . . 125.3(5) ?
C24 P1 C12 C17 . . . . -57.9(5) ?
C24 P1 C18 C19 . . . . -170.9(5) ?
C24 P1 C18 C23 . . . . 12.7(5) ?
C24 C25 C26 C27 . . . . 1.9(10) ?
C25 C24 C29 C28 . . . . 0.3(9) ?
C25 C26 C27 C28 . . . . 0.5(10) ?
C26 C27 C28 C29 . . . . -2.5(10) ?
C27 C28 C29 C24 . . . . 2.1(10) ?
C29 C24 C25 C26 . . . . -2.3(9) ?
C30 C31 C32 C33 . . . . 92.0(8) ?
C31 C30 C37 C36 . . . . -44.2(10) ?
C31 C32 C33 C34 . . . . -29.2(9) ?
C32 C33 C34 Ir1 . . . . 34.7(7) ?
C32 C33 C34 C35 . . . . -46.6(9) ?
C33 C34 C35 Ir1 . . . . 101.4(6) ?
C33 C34 C35 C36 . . . . -5.1(10) ?
C34 C35 C36 C37 . . . . 94.5(8) ?
C35 C36 C37 C30 . . . . -32.0(9) ?
C37 C30 C31 Ir1 . . . . 101.4(7) ?
C37 C30 C31 C32 . . . . -5.0(11) ?
Ir1' P1' C12' C13' . . . . -19.5(5) ?
Ir1' P1' C12' C17' . . . . 164.4(4) ?
Ir1' P1' C18' C19' . . . . 103.8(5) ?
Ir1' P1' C18' C23' . . . . -71.3(5) ?
Ir1' P1' C24' C25' . . . . -59.7(5) ?
Ir1' P1' C24' C29' . . . . 119.4(5) ?
Ir1' C30' C31' C32' . . . . -103.9(6) ?
Ir1' C30' C37' C36' . . . . 36.4(7) ?
Ir1' C31' C32' C33' . . . . 12.9(7) ?
Ir1' C34' C35' C36' . . . . -105.6(7) ?
Ir1' C35' C36' C37' . . . . 11.5(7) ?
P1' C12' C13' C14' . . . . -176.5(4) ?
P1' C12' C17' C16' . . . . 175.2(4) ?
P1' C18' C19' C20' . . . . -177.0(5) ?
P1' C18' C23' C22' . . . . 178.8(5) ?
P1' C24' C25' C26' . . . . 175.6(5) ?
P1' C24' C29' C28' . . . . -176.5(5) ?
N1' N2' C2' N3' . . . . -1.8(7) ?
N2' N1' C1' Ir1' . . . . -174.4(4) ?
N2' N1' C1' N3' . . . . -0.9(7) ?
N2' N1' C3' C4' . . . . -66.8(8) ?
N3' C5' C6' C7' . . . . -74.6(8) ?
N3' C5' C6' C11' . . . . 108.8(7) ?
C1' N1' N2' C2' . . . . 1.7(7) ?
C1' N1' C3' C4' . . . . 112.3(7) ?
C1' N3' C2' N2' . . . . 1.4(8) ?
C1' N3' C5' C6' . . . . -127.9(6) ?
C2' N3' C1' Ir1' . . . . 172.2(5) ?
C2' N3' C1' N1' . . . . -0.2(7) ?
C2' N3' C5' C6' . . . . 54.4(9) ?
C3' N1' N2' C2' . . . . -179.1(6) ?
C3' N1' C1' Ir1' . . . . 6.5(9) ?
C3' N1' C1' N3' . . . . -180.0(6) ?
C5' N3' C1' Ir1' . . . . -5.9(10) ?
C5' N3' C1' N1' . . . . -178.3(6) ?
C5' N3' C2' N2' . . . . 179.4(6) ?
C5' C6' C7' C8' . . . . -177.3(6) ?
C5' C6' C11' C10' . . . . 177.3(6) ?
C6' C7' C8' C9' . . . . 0.2(11) ?
C7' C6' C11' C10' . . . . 0.7(10) ?
C7' C8' C9' C10' . . . . 0.2(12) ?
C8' C9' C10' C11' . . . . -0.2(12) ?
C9' C10' C11' C6' . . . . -0.3(11) ?
C11' C6' C7' C8' . . . . -0.7(10) ?
C12' P1' C18' C19' . . . . -17.1(5) ?
C12' P1' C18' C23' . . . . 167.9(5) ?
C12' P1' C24' C25' . . . . 61.7(5) ?
C12' P1' C24' C29' . . . . -119.2(5) ?
C12' C13' C14' C15' . . . . 0.5(9) ?
C13' C12' C17' C16' . . . . -1.1(8) ?
C13' C14' C15' C16' . . . . 0.8(9) ?
C14' C15' C16' C17' . . . . -2.2(9) ?
C15' C16' C17' C12' . . . . 2.3(9) ?
C17' C12' C13' C14' . . . . -0.3(9) ?
C18' P1' C12' C13' . . . . 105.3(5) ?
C18' P1' C12' C17' . . . . -70.9(5) ?
C18' P1' C24' C25' . . . . 168.8(4) ?
C18' P1' C24' C29' . . . . -12.2(6) ?
C18' C19' C20' C21' . . . . 0.1(9) ?
C19' C18' C23' C22' . . . . 3.6(9) ?
C19' C20' C21' C22' . . . . 0.0(10) ?
C20' C21' C22' C23' . . . . 1.7(10) ?
C21' C22' C23' C18' . . . . -3.6(10) ?
C23' C18' C19' C20' . . . . -1.8(9) ?
C24' P1' C12' C13' . . . . -145.6(5) ?
C24' P1' C12' C17' . . . . 38.2(5) ?
C24' P1' C18' C19' . . . . -124.0(5) ?
C24' P1' C18' C23' . . . . 61.0(5) ?
C24' C25' C26' C27' . . . . 2.0(9) ?
C25' C24' C29' C28' . . . . 2.5(9) ?
C25' C26' C27' C28' . . . . 0.6(9) ?
C26' C27' C28' C29' . . . . -1.6(9) ?
C27' C28' C29' C24' . . . . 0.0(9) ?
C29' C24' C25' C26' . . . . -3.5(9) ?
C30' C31' C32' C33' . . . . 93.2(8) ?
C31' C30' C37' C36' . . . . -46.5(9) ?
C31' C32' C33' C34' . . . . -33.8(8) ?
C32' C33' C34' Ir1' . . . . 37.9(6) ?
C32' C33' C34' C35' . . . . -43.7(8) ?
C33' C34' C35' Ir1' . . . . 101.8(6) ?
C33' C34' C35' C36' . . . . -3.9(10) ?
C34' C35' C36' C37' . . . . 92.8(8) ?
C35' C36' C37' C30' . . . . -31.9(8) ?
C37' C30' C31' Ir1' . . . . 102.5(6) ?
C37' C30' C31' C32' . . . . -1.4(10) ?
